data_1561916
loop_
_publ_author_name
'Schneemeyer, L.F.'
'Siegrist, T.'
'Besara, T.'
'Lundberg, M.'
'Sun, J.'
'Singh, D.J.'

_publ_section_title
;
 A family of rare earth molybdenum bronzes: Oxides consisting of periodic
 arrays of interacting magnetic units
;
_journal_name_full 'Journal of Solid State Chemistry'
_journal_page_first 178
_journal_page_last 185
_journal_paper_doi 10.1016/j.jssc.2015.03.028
_journal_volume 227
_journal_year 2015
_chemical_absolute_configuration .
_chemical_formula_moiety 'Dy1 Mo16 O44'
_chemical_formula_sum 'Dy Mo16 O44'
_chemical_formula_weight 2401.51
_space_group_IT_number 148
_space_group_name_Hall '-R 3'
_space_group_name_H-M_alt 'R -3 :H'
_symmetry_cell_setting trigonal
_symmetry_space_group_name_H-M 'R -3 :H'
_atom_sites_solution_hydrogens difmap
_atom_sites_solution_primary other
_cell_angle_alpha 90
_cell_angle_beta 90
_cell_angle_gamma 120
_cell_formula_units_Z 3
_cell_length_a 10.7660(7)
_cell_length_b 10.7660(7)
_cell_length_c 27.396(2)
_cell_measurement_reflns_used 0
_cell_measurement_temperature 293
_cell_measurement_theta_max 0
_cell_measurement_theta_min 0
_cell_volume 2750.0(3)
_computing_cell_refinement 'CrysAlis, (Oxford Diffraction, 2002)'
_computing_data_collection 'Xcalibur, (Oxford Diffraction, 2002)'
_computing_data_reduction 'CrysAlis, (Oxford Diffraction, 2002)'
_computing_molecular_graphics 'CAMERON (Watkin et al., 1996)'
_computing_publication_material 'CRYSTALS (Betteridge et al., 2003)'
_computing_structure_refinement 'CRYSTALS (Betteridge et al., 2003)'
_computing_structure_solution 'USER DEFINED STRUCTURE SOLUTION'
_diffrn_ambient_temperature 293
_diffrn_measured_fraction_theta_full 0.983
_diffrn_measured_fraction_theta_max 0.983
_diffrn_measurement_device Area
_diffrn_measurement_device_type 'Oxford Diffraction XCALIBUR'
_diffrn_measurement_method '\f & \w scans'
_diffrn_radiation_monochromator graphite
_diffrn_radiation_type 'Mo K\a'
_diffrn_radiation_wavelength 0.71073
_diffrn_reflns_av_R_equivalents 0.110
_diffrn_reflns_limit_h_max 10
_diffrn_reflns_limit_h_min -21
_diffrn_reflns_limit_k_max 21
_diffrn_reflns_limit_k_min 0
_diffrn_reflns_limit_l_max 54
_diffrn_reflns_limit_l_min 0
_diffrn_reflns_number 4999
_diffrn_reflns_theta_full 45.113
_diffrn_reflns_theta_max 45.113
_diffrn_reflns_theta_min 3.691
_diffrn_standards_interval_count .
_diffrn_standards_interval_time .
_diffrn_standards_number 0
_exptl_absorpt_coefficient_mu 7.400
_exptl_absorpt_correction_T_max 0.53
_exptl_absorpt_correction_T_min 0.24
_exptl_absorpt_correction_type analytical
_exptl_absorpt_process_details
; 
 Analytical Absorption (De Meulenaer & Tompa, 1965) 
;
_exptl_crystal_colour 'metallic green'
_exptl_crystal_density_diffrn 4.350
_exptl_crystal_density_method 'not measured'
_exptl_crystal_description prism
_exptl_crystal_F_000 3270
_exptl_crystal_size_max 0.184
_exptl_crystal_size_mid 0.116
_exptl_crystal_size_min 0.087
_refine_diff_density_max 4.71
_refine_diff_density_min -4.05
_refine_ls_extinction_method None
_refine_ls_goodness_of_fit_ref 1.1118
_refine_ls_hydrogen_treatment noref
_refine_ls_matrix_type full
_refine_ls_number_parameters 94
_refine_ls_number_reflns 2852
_refine_ls_number_restraints 0
_refine_ls_R_factor_all 0.1454
_refine_ls_R_factor_gt 0.0866
_refine_ls_shift/su_max 0.0001450
_refine_ls_shift/su_mean 0.0000079
_refine_ls_structure_factor_coef F
_refine_ls_weighting_details
;
 Method, part 1, Chebychev polynomial, (Watkin, 1994, Prince, 1982) 
 [weight] = 1.0/[A~0~*T~0~(x)+A~1~*T~1~(x) ... +A~n-1~]*T~n-1~(x)] 
 where A~i~ are the Chebychev coefficients listed below and x= Fcalc/Fmax 
 Method = Robust Weighting (Prince, 1982) 
 W = [weight] * [1-(deltaF/6*sigmaF)^2^]^2^ 
 A~i~ are: 
 18.5 -13.5 14.0 
;
_refine_ls_weighting_scheme calc
_refine_ls_wR_factor_all 0.1225
_refine_ls_wR_factor_gt 0.0896
_refine_ls_wR_factor_ref 0.0896
_reflns_limit_h_max 10
_reflns_limit_h_min -21
_reflns_limit_k_max 21
_reflns_limit_k_min 0
_reflns_limit_l_max 54
_reflns_limit_l_min 0
_reflns_number_gt 2852
_reflns_number_total 4999
_reflns_threshold_expression I>2.0\s(I)
_oxford_diffrn_Wilson_B_factor 0.71
_oxford_diffrn_Wilson_scale 19.15
_oxford_refine_ls_r_factor_ref 0.0866
_oxford_refine_ls_scale 0.2416(9)
_oxford_reflns_number_all 4997
_oxford_reflns_threshold_expression_ref I>2.0\s(I)
_cod_data_source_file JSSC-2015-227-178.cif
_cod_data_source_block DyMo16O44
_cod_depositor_comments
;
The following automatic conversions were performed:

data item '_atom_sites_solution_primary' value 'Other' was changed to
'other' in accordance with the built-in table derived from the CIF
Core dictionary named 'cif_core.dic' version 2.4.5 last updated on
2014-11-21.

Automatic conversion script
Id: cif_fix_values 8369 2020-08-20 11:38:08Z andrius 
;
_cod_original_sg_symbol_H-M 'R -3 '
_cod_original_formula_sum 'Dy1 Mo16 O44'
_cod_database_code 1561916

loop_
_symmetry_equiv_pos_as_xyz
x,y,z
-x,-y,-z
x+1/3,y+2/3,z+2/3
-x+1/3,-y+2/3,-z+2/3
x+2/3,y+1/3,z+1/3
-x+2/3,-y+1/3,-z+1/3
-y,x-y,z
y,-x+y,-z
-y+1/3,x-y+2/3,z+2/3
y+1/3,-x+y+2/3,-z+2/3
-y+2/3,x-y+1/3,z+1/3
y+2/3,-x+y+1/3,-z+1/3
-x+y,-x,z
x-y,x,-z
-x+y+1/3,-x+2/3,z+2/3
x-y+1/3,x+2/3,-z+2/3
-x+y+2/3,-x+1/3,z+1/3
x-y+2/3,x+1/3,-z+1/3

loop_
_atom_site_label
_atom_site_type_symbol
_atom_site_fract_x
_atom_site_fract_y
_atom_site_fract_z
_atom_site_U_iso_or_equiv
_atom_site_occupancy
_atom_site_adp_type
_atom_site_refinement_flags_posn
_atom_site_refinement_flags_adp
_atom_site_refinement_flags_occupancy
_atom_site_disorder_assembly
_atom_site_disorder_group
_atom_site_attached_hydrogens
Dy1 Dy 0.0000 0.0000 0.0000 0.0089 1.0000 Uani S T . . . .
Mo2 Mo 0.0000 0.0000 0.38270(6) 0.0081 1.0000 Uani S T . . . .
Mo3 Mo 0.0000 0.0000 0.14589(6) 0.0082 1.0000 Uani S T . . . .
Mo4 Mo 0.01589(10) 0.46404(9) 0.12745(4) 0.0082 1.0000 Uani . . . . . .
Mo5 Mo 0.38570(9) 0.21642(9) 0.04749(4) 0.0082 1.0000 Uani . . . . . .
O6 O 0.3497(11) 0.0663(10) 0.0840(4) 0.0146 1.0000 Uani . . . . . .
O7 O 0.0000 0.0000 0.0835(6) 0.0149 1.0000 Uani S T . . . .
O8 O 0.1099(8) 0.3976(9) 0.1662(3) 0.0097 1.0000 Uani . . . . . .
O9 O 0.2246(11) 0.1993(13) 0.0268(4) 0.0191 1.0000 Uani . . . . . .
O10 O 0.1700(10) 0.1038(11) 0.3352(4) 0.0146 1.0000 Uani . . . . . .
O11 O 0.0611(10) 0.1645(9) 0.4195(4) 0.0142 1.0000 Uani . . . . . .
O12 O 0.1486(11) 0.1619(11) 0.1670(4) 0.0159 1.0000 Uani . . . . . .
O13 O 0.0396(12) 0.2261(12) 0.2498(4) 0.0195 1.0000 Uani . . . . . .

loop_
_atom_site_aniso_label
_atom_site_aniso_U_11
_atom_site_aniso_U_22
_atom_site_aniso_U_33
_atom_site_aniso_U_23
_atom_site_aniso_U_13
_atom_site_aniso_U_12
Dy1 0.0088(3) 0.0088(3) 0.0091(5) 0.0000 0.0000 0.00438(13)
Mo2 0.0070(3) 0.0070(3) 0.0105(6) 0.0000 0.0000 0.00349(15)
Mo3 0.0080(3) 0.0080(3) 0.0084(6) 0.0000 0.0000 0.00402(15)
Mo4 0.0072(3) 0.0083(3) 0.0098(3) -0.0003(3) -0.0001(3) 0.0043(3)
Mo5 0.0066(3) 0.0071(3) 0.0108(4) -0.0007(3) -0.0001(3) 0.0032(3)
O6 0.014(3) 0.011(3) 0.016(4) 0.006(3) 0.000(3) 0.004(3)
O7 0.018(4) 0.018(4) 0.010(6) 0.0000 0.0000 0.0088(19)
O8 0.005(2) 0.012(3) 0.010(4) -0.001(3) -0.004(2) 0.002(2)
O9 0.011(3) 0.022(5) 0.022(5) -0.007(4) -0.005(3) 0.007(3)
O10 0.010(3) 0.016(4) 0.016(4) -0.003(3) 0.003(3) 0.005(3)
O11 0.015(3) 0.006(3) 0.019(4) -0.001(3) -0.001(3) 0.003(2)
O12 0.014(4) 0.016(4) 0.017(4) -0.007(3) -0.006(3) 0.007(3)
O13 0.020(4) 0.022(5) 0.011(4) 0.004(3) 0.009(3) 0.007(4)

loop_
_atom_type_symbol
_atom_type_scat_dispersion_real
_atom_type_scat_dispersion_imag
_atom_type_scat_Cromer_Mann_a1
_atom_type_scat_Cromer_Mann_b1
_atom_type_scat_Cromer_Mann_a2
_atom_type_scat_Cromer_Mann_b2
_atom_type_scat_Cromer_Mann_a3
_atom_type_scat_Cromer_Mann_b3
_atom_type_scat_Cromer_Mann_a4
_atom_type_scat_Cromer_Mann_b4
_atom_type_scat_Cromer_Mann_c
_atom_type_scat_source
O 0.0106 0.0060 3.0485 13.2771 2.2868 5.7011 1.5463 0.3239 0.8670 32.9089 0.2508 'International Tables Vol C 4.2.6.8 and 6.1.1.4'
Mo -1.6832 0.6857 3.7025 0.2772 17.2356 1.0958 12.8876 11.0040 3.7429 61.6584 4.3875 'International Tables Vol C 4.2.6.8 and 6.1.1.4'
Dy -0.1892 4.4098 26.5070 2.1802 17.6383 0.2022 14.5596 12.1899 2.9658 111.8740 4.2973 'International Tables Vol C 4.2.6.8 and 6.1.1.4'

loop_
_geom_angle_atom_site_label_1
_geom_angle_site_symmetry_1
_geom_angle_atom_site_label_2
_geom_angle_site_symmetry_2
_geom_angle_atom_site_label_3
_geom_angle_site_symmetry_3
_geom_angle
_geom_angle_publ_flag
O9 14_555 Dy1 . O9 2_555 111.1(3) yes
O9 14_555 Dy1 . O9 8_555 111.1(3) yes
O9 2_555 Dy1 . O9 8_555 111.1(3) yes
O9 14_555 Dy1 . O9 7_555 68.9(3) yes
O9 2_555 Dy1 . O9 7_555 68.9(3) yes
O9 8_555 Dy1 . O9 7_555 179.995 yes
O9 14_555 Dy1 . O9 13_555 179.995 yes
O9 2_555 Dy1 . O9 13_555 68.9(3) yes
O9 8_555 Dy1 . O9 13_555 68.9(3) yes
O9 7_555 Dy1 . O9 13_555 111.1(3) yes
O9 14_555 Dy1 . O7 14_555 72.3(3) yes
O9 2_555 Dy1 . O7 14_555 72.3(3) yes
O9 8_555 Dy1 . O7 14_555 72.3(3) yes
O9 7_555 Dy1 . O7 14_555 107.7(3) yes
O9 13_555 Dy1 . O7 14_555 107.7(3) yes
O9 14_555 Dy1 . O7 . 107.7(3) yes
O9 2_555 Dy1 . O7 . 107.7(3) yes
O9 8_555 Dy1 . O7 . 107.7(3) yes
O9 7_555 Dy1 . O7 . 72.3(3) yes
O9 13_555 Dy1 . O7 . 72.3(3) yes
O9 14_555 Dy1 . O9 . 68.9(3) yes
O9 2_555 Dy1 . O9 . 179.995 yes
O9 8_555 Dy1 . O9 . 68.9(3) yes
O9 7_555 Dy1 . O9 . 111.1(3) yes
O9 13_555 Dy1 . O9 . 111.1(3) yes
O7 14_555 Dy1 . O7 . 179.995 yes
O7 14_555 Dy1 . O9 . 107.7(3) yes
O7 . Dy1 . O9 . 72.3(3) yes
O10 7_555 Mo2 . O10 13_555 84.4(4) yes
O10 7_555 Mo2 . O11 7_555 91.8(4) yes
O10 13_555 Mo2 . O11 7_555 90.4(4) yes
O10 7_555 Mo2 . O11 13_555 173.8(4) yes
O10 13_555 Mo2 . O11 13_555 91.8(4) yes
O11 7_555 Mo2 . O11 13_555 93.1(4) yes
O10 7_555 Mo2 . O10 . 84.4(4) yes
O10 13_555 Mo2 . O10 . 84.4(4) yes
O11 7_555 Mo2 . O10 . 173.8(4) yes
O11 13_555 Mo2 . O10 . 90.4(4) yes
O10 7_555 Mo2 . O11 . 90.4(4) yes
O10 13_555 Mo2 . O11 . 173.8(4) yes
O11 7_555 Mo2 . O11 . 93.1(4) yes
O11 13_555 Mo2 . O11 . 93.1(4) yes
O10 . Mo2 . O11 . 91.8(4) yes
O12 7_555 Mo3 . O12 13_555 109.9(4) yes
O12 7_555 Mo3 . O7 . 109.1(4) yes
O12 13_555 Mo3 . O7 . 109.1(4) yes
O12 7_555 Mo3 . O12 . 109.9(4) yes
O12 13_555 Mo3 . O12 . 109.9(4) yes
O7 . Mo3 . O12 . 109.1(4) yes
O13 12_455 Mo4 . O6 7_555 84.5(5) yes
O13 12_455 Mo4 . O12 12_455 84.7(5) yes
O6 7_555 Mo4 . O12 12_455 83.9(4) yes
O13 12_455 Mo4 . O8 12_455 90.3(5) yes
O6 7_555 Mo4 . O8 12_455 172.2(4) yes
O12 12_455 Mo4 . O8 12_455 89.9(4) yes
O13 12_455 Mo4 . O11 9_554 89.5(5) yes
O6 7_555 Mo4 . O11 9_554 91.8(4) yes
O12 12_455 Mo4 . O11 9_554 173.0(5) yes
O8 12_455 Mo4 . O11 9_554 94.0(4) yes
O13 12_455 Mo4 . O8 . 174.6(4) yes
O6 7_555 Mo4 . O8 . 91.5(4) yes
O12 12_455 Mo4 . O8 . 91.3(4) yes
O8 12_455 Mo4 . O8 . 93.3(4) yes
O11 9_554 Mo4 . O8 . 94.2(4) yes
O13 18_555 Mo5 . O10 6_555 107.9(5) yes
O13 18_555 Mo5 . O6 . 108.2(5) yes
O10 6_555 Mo5 . O6 . 109.7(5) yes
O13 18_555 Mo5 . O9 . 110.4(5) yes
O10 6_555 Mo5 . O9 . 110.9(5) yes
O6 . Mo5 . O9 . 109.5(5) yes
Mo4 13_555 O6 . Mo5 . 142.3(6) yes
Dy1 . O7 . Mo3 . 179.993 yes
Mo4 18_555 O8 . Mo4 . 174.4(5) yes
Dy1 . O9 . Mo5 . 134.1(6) yes
Mo2 . O10 . Mo5 6_555 155.6(6) yes
Mo2 . O11 . Mo4 17_455 174.9(6) yes
Mo4 18_555 O12 . Mo3 . 147.0(6) yes
Mo4 18_555 O13 . Mo5 12_455 164.3(7) yes

loop_
_geom_bond_atom_site_label_1
_geom_bond_site_symmetry_1
_geom_bond_atom_site_label_2
_geom_bond_site_symmetry_2
_geom_bond_distance
_geom_bond_publ_flag
Dy1 . O9 14_555 2.408(10) yes
Dy1 . O9 2_555 2.408(10) yes
Dy1 . O9 8_555 2.408(10) yes
Dy1 . O9 7_555 2.408(10) yes
Dy1 . O9 13_555 2.408(10) yes
Dy1 . O7 14_555 2.288(16) yes
Dy1 . O7 . 2.288(16) yes
Dy1 . O9 . 2.408(10) yes
Mo2 . O10 7_555 2.061(10) yes
Mo2 . O10 13_555 2.061(10) yes
Mo2 . O11 7_555 1.849(9) yes
Mo2 . O11 13_555 1.849(9) yes
Mo2 . O10 . 2.061(10) yes
Mo2 . O11 . 1.849(9) yes
Mo3 . O12 7_555 1.773(10) yes
Mo3 . O12 13_555 1.773(10) yes
Mo3 . O7 . 1.709(16) yes
Mo3 . O12 . 1.773(10) yes
Mo4 . O13 12_455 2.088(10) yes
Mo4 . O6 7_555 2.065(10) yes
Mo4 . O12 12_455 2.061(10) yes
Mo4 . O8 12_455 1.853(8) yes
Mo4 . O11 9_554 1.837(9) yes
Mo4 . O8 . 1.839(8) yes
Mo5 . O13 18_555 1.771(10) yes
Mo5 . O10 6_555 1.762(10) yes
Mo5 . O6 . 1.771(9) yes
Mo5 . O9 . 1.745(10) yes

loop_
_oxford_twin_element_scale_factors
0.805(2)
0.195(2)
